data_8100962
loop_
_publ_author_name
'Norbert, Kuhn'
'Manfred, Steimann'
'Michael, Walker'

_publ_section_title
;
Crystal structure of 4,5-diisopropylimidazole, (C~3~H~7~)~2~C~3~N~2~H~2~
;
_journal_issue 2
_journal_name_full 'Zeitschrift f\"ur Kristallographie - New Crystal Structures'
_journal_page_first 318
_journal_page_last 318
_journal_volume 216
_journal_year 2001
_chemical_formula_sum 'C9 H16 N2'
_chemical_formula_weight 152.24
_space_group_IT_number 96
_symmetry_cell_setting tetragonal
_symmetry_space_group_name_Hall 'P 4nw 2abw'
_symmetry_space_group_name_H-M 'P 43 21 2'
_cell_angle_alpha 90.00
_cell_angle_beta 90.00
_cell_angle_gamma 90.00
_cell_formula_units_Z 4
_cell_length_a 9.692(2)
_cell_length_b 9.692(2)
_cell_length_c 9.829(5)
_cell_measurement_temperature 173(2)
_cell_volume 923.3(5)
_diffrn_ambient_temperature 173(2)
_exptl_crystal_density_diffrn 1.095
_cod_depositor_comments
;
The following automatic conversions were performed:
'_symmetry_cell_setting' value 'Tetragonal' changed to 'tetragonal'
according to '/home/saulius/struct/CIF-dictionaries/cif_core.dic'
dictionary named 'cif_core.dic' version 2.4.1 from 2010-06-29.

Automatic conversion script
Id: cif_fix_enum 1527 2010-12-29 10:47:43Z saulius 
;
_cod_database_code 8100962

loop_
_symmetry_equiv_pos_as_xyz
'x, y, z'
'-x, -y, z+1/2'
'-y+1/2, x+1/2, z+3/4'
'y+1/2, -x+1/2, z+1/4'
'-x+1/2, y+1/2, -z+3/4'
'x+1/2, -y+1/2, -z+1/4'
'y, x, -z'
'-y, -x, -z+1/2'

loop_
_atom_site_label
_atom_site_type_symbol
_atom_site_fract_x
_atom_site_fract_y
_atom_site_fract_z
_atom_site_U_iso_or_equiv
_atom_site_adp_type
_atom_site_occupancy
_atom_site_symmetry_multiplicity
_atom_site_Wyckoff_symbol
_atom_site_calc_flag
_atom_site_refinement_flags
_atom_site_disorder_assembly
_atom_site_disorder_group
N1 N 0.53764(11) 0.54438(11) 0.11260(8) 0.0266(3) Uani 1 8 b d . . .
C3 C 0.71399(12) 0.72620(12) 0.16847(10) 0.0273(3) Uani 1 8 b d . . .
C2 C 0.63495(11) 0.63945(11) 0.06972(9) 0.0231(3) Uani 1 8 b d . . .
C5 C 0.61784(15) 0.81552(13) 0.25354(17) 0.0387(3) Uani 1 8 b d . . .
C1 C 0.48735(10) 0.48735(10) 0.0000 0.0291(3) Uani 1 4 a d S . .
C4 C 0.80516(13) 0.63767(16) 0.26026(15) 0.0388(3) Uani 1 8 b d . . .
H1A H 0.4169(18) 0.4169(18) 0.0000 0.035(5) Uiso 1 4 a d S . .
H3A H 0.7717(19) 0.7891(19) 0.1188(17) 0.032(4) Uiso 1 8 b d . . .
H4A H 0.867(2) 0.583(2) 0.207(2) 0.046(5) Uiso 1 8 b d . . .
H4B H 0.852(3) 0.695(3) 0.324(3) 0.076(8) Uiso 1 8 b d . . .
H4C H 0.749(2) 0.572(3) 0.316(2) 0.053(6) Uiso 1 8 b d . . .
H5A H 0.565(2) 0.878(2) 0.197(2) 0.050(5) Uiso 1 8 b d . . .
H5B H 0.668(2) 0.869(3) 0.315(3) 0.057(6) Uiso 1 8 b d . . .
H5C H 0.552(3) 0.755(2) 0.303(2) 0.054(6) Uiso 1 8 b d . . .
H1B H 0.516(3) 0.519(3) 0.198(3) 0.024(10) Uiso 0.49(7) 8 b d P . .

loop_
_atom_site_aniso_label
_atom_site_aniso_U_11
_atom_site_aniso_U_22
_atom_site_aniso_U_33
_atom_site_aniso_U_23
_atom_site_aniso_U_13
_atom_site_aniso_U_12
N1 0.0310(5) 0.0300(5) 0.0187(5) 0.0001(3) 0.0003(3) -0.0081(3)
C3 0.0303(5) 0.0305(6) 0.0210(4) -0.0013(4) -0.0028(4) -0.0079(4)
C2 0.0249(5) 0.0257(5) 0.0188(5) 0.0004(3) 0.0002(3) -0.0032(3)
C5 0.0496(7) 0.0344(6) 0.0321(5) -0.0111(6) -0.0012(6) -0.0007(5)
C1 0.0335(4) 0.0335(4) 0.0203(6) 0.0002(4) -0.0002(4) -0.0093(5)
C4 0.0336(6) 0.0508(7) 0.0319(6) -0.0002(6) -0.0100(6) -0.0019(5)

loop_
_geom_bond_atom_site_label_1
_geom_bond_atom_site_label_2
_geom_bond_distance
_geom_bond_site_symmetry_2
_geom_bond_publ_flag
N1 C1 1.3297(12) . ?
N1 C2 1.3843(12) . ?
C3 C2 1.4953(13) . ?
C3 C5 1.5221(18) . ?
C3 C4 1.5268(18) . ?
C2 C2 1.3720(19) 7 ?
C1 N1 1.3297(12) 7 ?
